data_7119248
loop_
_publ_author_name
'Ke, Miaolin'
'Song, Qiuling'

_publ_section_title
;
 Copper/B2pin2-catalyzed C-H difluoroacetylation-cycloamidation of
 anilines leading to the formation of 3,3-difluoro-2-oxindoles.
;
_journal_issue 14
_journal_name_full 'Chemical communications (Cambridge, England)'
_journal_page_first 2222
_journal_page_last 2225
_journal_paper_doi 10.1039/c6cc09643c
_journal_volume 53
_journal_year 2017
_chemical_formula_sum 'C16 H13 F2 N O2'
_chemical_formula_weight 289.28
_chemical_name_systematic
;
 ?
;
_space_group_crystal_system monoclinic
_space_group_IT_number 14
_space_group_name_Hall '-P 2ybc'
_space_group_name_H-M_alt 'P 1 21/c 1'
_symmetry_space_group_name_Hall '-P 2ybc'
_symmetry_space_group_name_H-M 'P 1 21/c 1'
_atom_sites_solution_hydrogens geom
_audit_creation_method SHELXL-2014
_audit_update_record
;
2016-10-01 deposited with the CCDC.
2016-12-21 downloaded from the CCDC.
;
_cell_angle_alpha 90
_cell_angle_beta 103.454(9)
_cell_angle_gamma 90
_cell_formula_units_Z 4
_cell_length_a 12.1928(12)
_cell_length_b 8.0344(6)
_cell_length_c 14.1806(13)
_cell_measurement_temperature 293(2)
_cell_volume 1351.0(2)
_computing_structure_refinement 'SHELXL-2014 (Sheldrick, 2014)'
_diffrn_ambient_temperature 293(2)
_diffrn_measured_fraction_theta_full 0.999
_diffrn_measured_fraction_theta_max 0.839
_diffrn_radiation_type MoK\a
_diffrn_radiation_wavelength 0.71073
_diffrn_reflns_av_R_equivalents 0.0217
_diffrn_reflns_av_unetI/netI 0.0430
_diffrn_reflns_Laue_measured_fraction_full 0.999
_diffrn_reflns_Laue_measured_fraction_max 0.839
_diffrn_reflns_limit_h_max 16
_diffrn_reflns_limit_h_min -16
_diffrn_reflns_limit_k_max 10
_diffrn_reflns_limit_k_min -6
_diffrn_reflns_limit_l_max 11
_diffrn_reflns_limit_l_min -19
_diffrn_reflns_number 5990
_diffrn_reflns_point_group_measured_fraction_full 0.999
_diffrn_reflns_point_group_measured_fraction_max 0.839
_diffrn_reflns_theta_full 26.000
_diffrn_reflns_theta_max 29.254
_diffrn_reflns_theta_min 2.954
_exptl_absorpt_coefficient_mu 0.051
_exptl_crystal_density_diffrn 0.457
_exptl_crystal_F_000 186
_refine_diff_density_max 0.149
_refine_diff_density_min -0.220
_refine_diff_density_rms 0.036
_refine_ls_extinction_method none
_refine_ls_goodness_of_fit_ref 1.006
_refine_ls_hydrogen_treatment constr
_refine_ls_matrix_type full
_refine_ls_number_parameters 191
_refine_ls_number_reflns 3086
_refine_ls_number_restraints 0
_refine_ls_restrained_S_all 1.006
_refine_ls_R_factor_all 0.0833
_refine_ls_R_factor_gt 0.0460
_refine_ls_shift/su_max 0.000
_refine_ls_shift/su_mean 0.000
_refine_ls_structure_factor_coef Fsqd
_refine_ls_weighting_details 'w=1/[\s^2^(Fo^2^)+(0.0410P)^2^+0.0820P] where P=(Fo^2^+2Fc^2^)/3'
_refine_ls_weighting_scheme calc
_refine_ls_wR_factor_gt 0.0888
_refine_ls_wR_factor_ref 0.1029
_reflns_Friedel_coverage 0.000
_reflns_number_gt 1979
_reflns_number_total 3086
_reflns_threshold_expression 'I > 2\s(I)'
_cod_data_source_file c6cc09643c2.cif
_cod_data_source_block exp_1470
_cod_depositor_comments
;
Adding full bibliography for 7119248--7119250.cif.

2018-01-31
Z value and formula changed from absurd original values
                 miguel
;
_cod_original_formula_sum 'C H F N O'
_cod_original_formula_weight 62.03
_cod_original_formula_units_Z 6
_cod_database_code 7119248
_shelx_space_group_comment
;
The symmetry employed for this shelxl refinement is uniquely defined
by the following loop, which should always be used as a source of
symmetry information in preference to the above space-group names.
They are only intended as comments.
;
_shelxl_version_number 2014-1

loop_
_space_group_symop_operation_xyz
'x, y, z'
'-x, y+1/2, -z+1/2'
'-x, -y, -z'
'x, -y-1/2, z-1/2'

loop_
_atom_site_label
_atom_site_type_symbol
_atom_site_fract_x
_atom_site_fract_y
_atom_site_fract_z
_atom_site_U_iso_or_equiv
_atom_site_adp_type
_atom_site_occupancy
_atom_site_site_symmetry_order
_atom_site_calc_flag
_atom_site_refinement_flags_posn
_atom_site_refinement_flags_adp
F1 F 0.69494(8) 0.61987(12) 0.02938(8) 0.0645(3) Uani 1 1 d . .
F2 F 0.59048(8) 0.44019(13) -0.06630(8) 0.0646(3) Uani 1 1 d . .
O3 O 0.57150(9) 0.25571(14) 0.07891(8) 0.0492(3) Uani 1 1 d . .
N4 N 0.91139(11) 0.47775(16) 0.15042(9) 0.0412(3) Uani 1 1 d . .
H4 H 0.8657 0.5395 0.1729 0.049 Uiso 1 1 calc R U
C5 C 0.88426(13) 0.38949(18) 0.06462(11) 0.0370(4) Uani 1 1 d . .
C6 C 1.02347(13) 0.45114(18) 0.19446(12) 0.0388(4) Uani 1 1 d . .
O7 O 0.67033(11) 0.44309(17) 0.18108(10) 0.0648(4) Uani 1 1 d . .
C8 C 0.98267(13) 0.30790(18) 0.05175(12) 0.0374(4) Uani 1 1 d . .
C9 C 1.07071(13) 0.34541(18) 0.13567(12) 0.0377(4) Uani 1 1 d . .
C10 C 0.78128(13) 0.3713(2) -0.00226(12) 0.0398(4) Uani 1 1 d . .
C11 C 0.97684(16) 0.2111(2) -0.03051(13) 0.0477(4) Uani 1 1 d . .
H11 H 1.0410 0.1582 -0.0406 0.057 Uiso 1 1 calc R U
C12 C 1.08629(15) 0.5082(2) 0.28297(13) 0.0483(4) Uani 1 1 d . .
H12 H 1.0551 0.5803 0.3209 0.058 Uiso 1 1 calc R U
C13 C 1.18216(14) 0.2936(2) 0.16794(14) 0.0495(5) Uani 1 1 d . .
H13 H 1.2147 0.2232 0.1300 0.059 Uiso 1 1 calc R U
C14 C 0.67666(14) 0.4531(2) 0.01350(13) 0.0470(4) Uani 1 1 d . .
C15 C 0.87578(16) 0.1944(2) -0.09649(13) 0.0540(5) Uani 1 1 d . .
H15 H 0.8719 0.1300 -0.1517 0.065 Uiso 1 1 calc R U
C16 C 0.77910(15) 0.2718(2) -0.08250(13) 0.0492(5) Uani 1 1 d . .
H16 H 0.7114 0.2565 -0.1279 0.059 Uiso 1 1 calc R U
C17 C 0.63821(13) 0.3858(2) 0.10193(13) 0.0442(4) Uani 1 1 d . .
C18 C 0.52717(16) 0.1853(2) 0.15744(14) 0.0567(5) Uani 1 1 d . .
H18A H 0.4854 0.2692 0.1836 0.068 Uiso 1 1 calc R U
H18B H 0.5886 0.1465 0.2092 0.068 Uiso 1 1 calc R U
C19 C 1.24321(15) 0.3476(2) 0.25632(15) 0.0567(5) Uani 1 1 d . .
H19 H 1.3172 0.3119 0.2788 0.068 Uiso 1 1 calc R U
C20 C 1.19589(15) 0.4552(2) 0.31280(14) 0.0552(5) Uani 1 1 d . .
H20 H 1.2394 0.4919 0.3719 0.066 Uiso 1 1 calc R U
C21 C 0.45200(18) 0.0444(3) 0.11750(16) 0.0713(6) Uani 1 1 d . .
H21A H 0.3946 0.0824 0.0634 0.107 Uiso 1 1 calc R U
H21B H 0.4174 0.0015 0.1668 0.107 Uiso 1 1 calc R U
H21C H 0.4953 -0.0418 0.0965 0.107 Uiso 1 1 calc R U

loop_
_atom_site_aniso_label
_atom_site_aniso_U_11
_atom_site_aniso_U_22
_atom_site_aniso_U_33
_atom_site_aniso_U_23
_atom_site_aniso_U_13
_atom_site_aniso_U_12
F1 0.0619(7) 0.0461(6) 0.0881(8) 0.0106(6) 0.0228(6) 0.0081(5)
F2 0.0459(6) 0.0898(8) 0.0532(7) 0.0161(6) 0.0014(5) 0.0058(6)
O3 0.0492(7) 0.0558(7) 0.0457(7) -0.0020(6) 0.0175(6) -0.0081(6)
N4 0.0361(7) 0.0455(8) 0.0442(8) -0.0051(7) 0.0138(7) 0.0042(6)
C5 0.0417(9) 0.0352(8) 0.0373(9) 0.0058(7) 0.0155(8) -0.0025(7)
C6 0.0388(9) 0.0394(8) 0.0409(9) 0.0033(7) 0.0145(8) -0.0016(7)
O7 0.0645(9) 0.0799(9) 0.0517(8) -0.0149(7) 0.0167(7) -0.0186(7)
C8 0.0414(9) 0.0347(8) 0.0403(9) 0.0043(7) 0.0181(8) -0.0012(7)
C9 0.0371(9) 0.0355(8) 0.0437(9) 0.0055(7) 0.0158(8) -0.0017(7)
C10 0.0395(9) 0.0406(9) 0.0408(10) 0.0074(8) 0.0125(8) -0.0042(8)
C11 0.0551(11) 0.0450(9) 0.0482(11) -0.0012(8) 0.0223(9) 0.0009(9)
C12 0.0490(11) 0.0508(10) 0.0466(10) -0.0030(8) 0.0141(9) -0.0029(9)
C13 0.0433(10) 0.0497(10) 0.0595(12) 0.0042(9) 0.0197(9) 0.0039(9)
C14 0.0404(10) 0.0491(10) 0.0489(11) 0.0058(8) 0.0049(9) 0.0010(8)
C15 0.0678(13) 0.0541(11) 0.0429(11) -0.0088(9) 0.0186(10) -0.0049(10)
C16 0.0534(11) 0.0525(10) 0.0403(10) 0.0019(8) 0.0080(9) -0.0103(9)
C17 0.0328(9) 0.0519(10) 0.0490(11) -0.0012(9) 0.0115(8) 0.0032(8)
C18 0.0591(12) 0.0684(12) 0.0484(11) 0.0030(9) 0.0246(10) -0.0054(10)
C19 0.0372(10) 0.0641(12) 0.0669(14) 0.0114(10) 0.0085(10) 0.0038(9)
C20 0.0471(11) 0.0638(12) 0.0503(11) 0.0017(10) 0.0028(9) -0.0068(10)
C21 0.0749(14) 0.0757(14) 0.0680(14) 0.0053(11) 0.0264(12) -0.0231(12)

loop_
_atom_type_symbol
_atom_type_description
_atom_type_scat_dispersion_real
_atom_type_scat_dispersion_imag
_atom_type_scat_source
C C 0.0033 0.0016 'International Tables Vol C Tables 4.2.6.8 and 6.1.1.4'
H H 0.0000 0.0000 'International Tables Vol C Tables 4.2.6.8 and 6.1.1.4'
N N 0.0061 0.0033 'International Tables Vol C Tables 4.2.6.8 and 6.1.1.4'
O O 0.0106 0.0060 'International Tables Vol C Tables 4.2.6.8 and 6.1.1.4'
F F 0.0171 0.0103 'International Tables Vol C Tables 4.2.6.8 and 6.1.1.4'

loop_
_geom_angle_atom_site_label_1
_geom_angle_atom_site_label_2
_geom_angle_atom_site_label_3
_geom_angle
C17 O3 C18 115.79(13)
C5 N4 C6 109.15(13)
N4 C5 C10 130.29(14)
N4 C5 C8 108.37(14)
C10 C5 C8 121.33(15)
N4 C6 C12 129.64(15)
N4 C6 C9 108.94(14)
C12 C6 C9 121.38(16)
C11 C8 C5 119.20(16)
C11 C8 C9 134.02(16)
C5 C8 C9 106.75(14)
C13 C9 C6 119.31(16)
C13 C9 C8 133.87(15)
C6 C9 C8 106.74(14)
C16 C10 C5 117.46(15)
C16 C10 C14 121.43(16)
C5 C10 C14 121.09(15)
C15 C11 C8 119.37(17)
C20 C12 C6 117.98(17)
C19 C13 C9 119.09(17)
F2 C14 F1 106.07(13)
F2 C14 C10 111.31(14)
F1 C14 C10 110.03(13)
F2 C14 C17 109.25(13)
F1 C14 C17 106.22(14)
C10 C14 C17 113.57(14)
C11 C15 C16 121.18(16)
C10 C16 C15 121.43(17)
O7 C17 O3 126.04(16)
O7 C17 C14 122.47(16)
O3 C17 C14 111.41(15)
O3 C18 C21 108.05(15)
C13 C19 C20 120.89(17)
C12 C20 C19 121.32(18)

loop_
_geom_bond_atom_site_label_1
_geom_bond_atom_site_label_2
_geom_bond_distance
F1 C14 1.3686(19)
F2 C14 1.3572(19)
O3 C17 1.318(2)
O3 C18 1.4605(19)
N4 C5 1.380(2)
N4 C6 1.381(2)
C5 C10 1.394(2)
C5 C8 1.416(2)
C6 C12 1.387(2)
C6 C9 1.404(2)
O7 C17 1.192(2)
C8 C11 1.390(2)
C8 C9 1.437(2)
C9 C13 1.393(2)
C10 C16 1.386(2)
C10 C14 1.497(2)
C11 C15 1.369(2)
C12 C20 1.372(2)
C13 C19 1.371(3)
C14 C17 1.536(2)
C15 C16 1.387(2)
C18 C21 1.483(3)
C19 C20 1.391(3)

loop_
_geom_torsion_atom_site_label_1
_geom_torsion_atom_site_label_2
_geom_torsion_atom_site_label_3
_geom_torsion_atom_site_label_4
_geom_torsion
C6 N4 C5 C10 176.82(15)
C6 N4 C5 C8 -1.82(16)
C5 N4 C6 C12 -177.14(16)
C5 N4 C6 C9 0.81(16)
N4 C5 C8 C11 -179.61(13)
C10 C5 C8 C11 1.6(2)
N4 C5 C8 C9 2.08(16)
C10 C5 C8 C9 -176.70(13)
N4 C6 C9 C13 -176.60(13)
C12 C6 C9 C13 1.6(2)
N4 C6 C9 C8 0.49(17)
C12 C6 C9 C8 178.65(14)
C11 C8 C9 C13 -3.0(3)
C5 C8 C9 C13 174.91(16)
C11 C8 C9 C6 -179.52(16)
C5 C8 C9 C6 -1.57(16)
N4 C5 C10 C16 -179.21(15)
C8 C5 C10 C16 -0.7(2)
N4 C5 C10 C14 -0.6(2)
C8 C5 C10 C14 177.83(14)
C5 C8 C11 C15 -1.1(2)
C9 C8 C11 C15 176.65(16)
N4 C6 C12 C20 176.26(15)
C9 C6 C12 C20 -1.5(2)
C6 C9 C13 C19 -0.2(2)
C8 C9 C13 C19 -176.36(16)
C16 C10 C14 F2 -10.7(2)
C5 C10 C14 F2 170.84(13)
C16 C10 C14 F1 -127.93(16)
C5 C10 C14 F1 53.6(2)
C16 C10 C14 C17 113.15(18)
C5 C10 C14 C17 -65.35(19)
C8 C11 C15 C16 -0.3(3)
C5 C10 C16 C15 -0.7(2)
C14 C10 C16 C15 -179.21(15)
C11 C15 C16 C10 1.2(3)
C18 O3 C17 O7 4.9(3)
C18 O3 C17 C14 -178.11(14)
F2 C14 C17 O7 -145.77(17)
F1 C14 C17 O7 -31.8(2)
C10 C14 C17 O7 89.3(2)
F2 C14 C17 O3 37.11(18)
F1 C14 C17 O3 151.12(13)
C10 C14 C17 O3 -87.81(17)
C17 O3 C18 C21 178.40(15)
C9 C13 C19 C20 -1.1(3)
C6 C12 C20 C19 0.1(3)
C13 C19 C20 C12 1.2(3)
